data_7005469
loop_
_publ_author_name
'Onodera, Kuniaki'
'Kasuga, Noriko Chikaraishi'
'Takashima, Tomomi'
'Hara, Akihiro'
'Amano, Akifumi'
'Murakami, Hideyuki'
'Nomiya, Kenji'

_publ_section_title
;
 Synthesis, reaction and structure of a highly light-stable silver(I)
 cluster with an Ag4S4N4 core having a tridentate 4N-morpholyl
 2-acetylpyridine thiosemicarbazone ligand: use of water-soluble
 silver(I) carboxylates as a silver(I) source.
;
_journal_issue 33
_journal_name_full 'Dalton transactions (Cambridge, England : 2003)'
_journal_page_first 3646
_journal_page_last 3652
_journal_paper_doi 10.1039/b702427d
_journal_year 2007
_chemical_compound_source 'local laboratory'
_chemical_formula_moiety 'C60 H60 Ag2 N8 O2 P2 S2'
_chemical_formula_sum 'C60 H60 Ag2 N8 O2 P2 S2'
_chemical_formula_weight 1266.96
_chemical_name_systematic ?
_space_group_IT_number 2
_symmetry_cell_setting triclinic
_symmetry_space_group_name_Hall '-P 1'
_symmetry_space_group_name_H-M 'P -1'
_atom_sites_solution_hydrogens geom
_atom_sites_solution_primary direct
_atom_sites_solution_secondary difmap
_audit_creation_method SHELXL-97
_cell_angle_alpha 105.026(2)
_cell_angle_beta 102.176(2)
_cell_angle_gamma 100.290(2)
_cell_formula_units_Z 2
_cell_length_a 13.348(2)
_cell_length_b 14.701(3)
_cell_length_c 15.139(3)
_cell_measurement_reflns_used 9091
_cell_measurement_temperature 113
_cell_measurement_theta_max 27.4835
_cell_measurement_theta_min 2.9999
_cell_volume 2717.6(9)
_computing_cell_refinement 'CrystalClear (Rigaku Corp., 2000)'
_computing_data_collection 'CrystalClear (Rigaku Corp., 2000)'
_computing_data_reduction 'CrystalClear (Rigaku Corp., 2000)'
_computing_molecular_graphics 'Bruker SHELXTL '
_computing_publication_material 'WinGX (Farrugia, 1999) '
_computing_structure_refinement 'SHELXL-97 (Sheldrick, 1997)'
_computing_structure_solution 'SHELXS-97 (Sheldrick, 1997)'
_diffrn_ambient_temperature 113
_diffrn_detector_area_resol_mean 14.892
_diffrn_measured_fraction_theta_full 0.993
_diffrn_measured_fraction_theta_max 0.993
_diffrn_measurement_device_type 'CCD area detector'
_diffrn_measurement_method dtintegrate.ref
_diffrn_radiation_monochromator graphite
_diffrn_radiation_source 'fine-focus sealed tube'
_diffrn_radiation_type MoK\a
_diffrn_radiation_wavelength 0.71073
_diffrn_reflns_av_R_equivalents 0.0419
_diffrn_reflns_av_sigmaI/netI 0.0748
_diffrn_reflns_limit_h_max 16
_diffrn_reflns_limit_h_min -15
_diffrn_reflns_limit_k_max 15
_diffrn_reflns_limit_k_min -17
_diffrn_reflns_limit_l_max 18
_diffrn_reflns_limit_l_min -18
_diffrn_reflns_number 26421
_diffrn_reflns_theta_full 25.35
_diffrn_reflns_theta_max 25.35
_diffrn_reflns_theta_min 3.00
_diffrn_standards_decay_% 0
_diffrn_standards_interval_count 0
_diffrn_standards_number 0
_exptl_absorpt_coefficient_mu 0.909
_exptl_absorpt_correction_T_max 0.7472
_exptl_absorpt_correction_T_min 0.7179
_exptl_absorpt_correction_type multi-scan
_exptl_crystal_colour orange
_exptl_crystal_density_diffrn 1.55
_exptl_crystal_density_method 'not measured'
_exptl_crystal_description prism
_exptl_crystal_F_000 1296
_exptl_crystal_size_max 0.39
_exptl_crystal_size_mid 0.39
_exptl_crystal_size_min 0.34
_refine_diff_density_max 1.027
_refine_diff_density_min -1.287
_refine_diff_density_rms 0.098
_refine_ls_extinction_method none
_refine_ls_goodness_of_fit_ref 1.070
_refine_ls_hydrogen_treatment noref
_refine_ls_matrix_type full
_refine_ls_number_parameters 688
_refine_ls_number_reflns 9872
_refine_ls_number_restraints 0
_refine_ls_restrained_S_all 1.070
_refine_ls_R_factor_all 0.0586
_refine_ls_R_factor_gt 0.0462
_refine_ls_shift/su_max 0.001
_refine_ls_shift/su_mean 0.000
_refine_ls_structure_factor_coef Fsqd
_refine_ls_weighting_details 'calc w=1/[\s^2^(Fo^2^)+(0.0390P)^2^+6.8187P] where P=(Fo^2^+2Fc^2^)/3'
_refine_ls_weighting_scheme calc
_refine_ls_wR_factor_gt 0.1021
_refine_ls_wR_factor_ref 0.1099
_reflns_number_gt 8302
_reflns_number_total 9872
_reflns_threshold_expression I>2\s(I)
_cod_data_source_file b702427d.txt
_cod_data_source_block CCDC637149
_cod_depositor_comments
;
The following automatic conversions were performed:
'_exptl_absorpt_correction_type' value 'Multi-scan' changed to
'multi-scan' according to
'/home/saulius/struct/CIF-dictionaries/cif_core.dic' dictionary named
'cif_core.dic' version 2.4.1 from 2010-06-29.

Automatic conversion script
Id: cif_fix_enum 1527 2010-12-29 10:47:43Z saulius 
;
_cod_original_cell_volume 2717.6(8)
_cod_original_sg_symbol_H-M P-1
_cod_database_code 7005469

loop_
_symmetry_equiv_pos_as_xyz
'x, y, z'
'-x, -y, -z'

loop_
_atom_site_label
_atom_site_type_symbol
_atom_site_fract_x
_atom_site_fract_y
_atom_site_fract_z
_atom_site_U_iso_or_equiv
_atom_site_adp_type
_atom_site_occupancy
_atom_site_symmetry_multiplicity
_atom_site_calc_flag
_atom_site_refinement_flags
_atom_site_disorder_assembly
_atom_site_disorder_group
C1 C 0.4194(3) 0.0420(3) 0.8388(3) 0.0330(11) Uani 1 1 d . . .
H1 H 0.4030 0.0002 0.7755 0.040 Uiso 1 1 calc R . .
C2 C 0.3840(4) 0.0089(4) 0.9056(4) 0.0365(11) Uani 1 1 d . . .
H2 H 0.3421 -0.0556 0.8897 0.044 Uiso 1 1 calc R . .
C3 C 0.4108(4) 0.0719(4) 0.9972(4) 0.0363(11) Uani 1 1 d . . .
H3 H 0.3869 0.0486 1.0440 0.044 Uiso 1 1 calc R . .
C4 C 0.4677(3) 0.1625(3) 1.0233(3) 0.0154(8) Uani 1 1 d . . .
H4 H 0.4828 0.2035 1.0868 0.018 Uiso 1 1 calc R . .
C5 C 0.5035(3) 0.1953(3) 0.9581(3) 0.0231(9) Uani 1 1 d . . .
C6 C 0.5678(3) 0.2963(3) 0.9895(3) 0.0225(9) Uani 1 1 d . . .
C7 C 0.5511(4) 0.3699(3) 1.0710(3) 0.0301(10) Uani 1 1 d . . .
H7A H 0.5027 0.3372 1.1000 0.036 Uiso 1 1 calc R . .
H7C H 0.5207 0.4181 1.0478 0.036 Uiso 1 1 calc R . .
H7B H 0.6192 0.4026 1.1185 0.036 Uiso 1 1 calc R . .
C8 C 0.7670(3) 0.4392(3) 0.9399(3) 0.0221(9) Uani 1 1 d . . .
C9 C 0.7459(5) 0.6061(4) 0.9972(5) 0.0530(16) Uani 1 1 d . . .
H9A H 0.7850 0.6402 1.0646 0.064 Uiso 1 1 calc R . .
H9B H 0.6741 0.5714 0.9951 0.064 Uiso 1 1 calc R . .
C10 C 0.7379(4) 0.6775(4) 0.9444(4) 0.0468(14) Uani 1 1 d . . .
H10A H 0.6925 0.6434 0.8789 0.056 Uiso 1 1 calc R . .
H10B H 0.7033 0.7261 0.9754 0.056 Uiso 1 1 calc R . .
C11 C 0.8862(5) 0.6570(4) 0.8953(4) 0.0490(14) Uani 1 1 d . . .
H11A H 0.9558 0.6919 0.8928 0.059 Uiso 1 1 calc R . .
H11B H 0.8428 0.6227 0.8292 0.059 Uiso 1 1 calc R . .
C12 C 0.9020(3) 0.5841(3) 0.9464(3) 0.0306(10) Uani 1 1 d . . .
H12A H 0.9336 0.5354 0.9111 0.037 Uiso 1 1 calc R . .
H12B H 0.9512 0.6171 1.0105 0.037 Uiso 1 1 calc R . .
C13 C 0.7936(4) 0.2130(3) 1.0879(4) 0.0357(11) Uani 1 1 d . . .
H13 H 0.7583 0.2638 1.0997 0.043 Uiso 1 1 calc R . .
C14 C 0.8708(4) 0.2089(3) 1.1620(3) 0.0356(11) Uani 1 1 d . . .
H14 H 0.8884 0.2551 1.2234 0.043 Uiso 1 1 calc R . .
C15 C 0.9209(4) 0.1356(4) 1.1437(4) 0.0400(12) Uani 1 1 d . . .
H15 H 0.9749 0.1301 1.1927 0.048 Uiso 1 1 calc R . .
C16 C 0.8935(4) 0.0702(4) 1.0547(3) 0.0324(11) Uani 1 1 d . . .
H16 H 0.9282 0.0191 1.0417 0.039 Uiso 1 1 calc R . .
C17 C 0.8155(3) 0.0786(3) 0.9842(3) 0.0257(9) Uani 1 1 d . . .
C18 C 0.7877(3) 0.0124(3) 0.8863(3) 0.0272(10) Uani 1 1 d . . .
C19 C 0.8047(4) -0.0884(3) 0.8672(4) 0.0390(12) Uani 1 1 d . . .
H19A H 0.8201 -0.1041 0.9269 0.047 Uiso 1 1 calc R . .
H19B H 0.8644 -0.0916 0.8392 0.047 Uiso 1 1 calc R . .
H19C H 0.7407 -0.1351 0.8229 0.047 Uiso 1 1 calc R . .
C20 C 0.7015(3) 0.0217(3) 0.6596(3) 0.0263(10) Uani 1 1 d . . .
C21 C 0.7991(4) -0.0759(4) 0.5695(3) 0.0384(12) Uani 1 1 d . . .
H21A H 0.8242 -0.0882 0.6307 0.046 Uiso 1 1 calc R . .
H21B H 0.8596 -0.0350 0.5581 0.046 Uiso 1 1 calc R . .
C22 C 0.7589(4) -0.1702(3) 0.4911(3) 0.0340(11) Uani 1 1 d . . .
H22A H 0.8163 -0.2042 0.4876 0.041 Uiso 1 1 calc R . .
H22B H 0.7006 -0.2123 0.5041 0.041 Uiso 1 1 calc R . .
C23 C 0.6375(4) -0.1077(4) 0.4069(3) 0.0338(11) Uani 1 1 d . . .
H23A H 0.5786 -0.1517 0.4172 0.041 Uiso 1 1 calc R . .
H23B H 0.6116 -0.0975 0.3449 0.041 Uiso 1 1 calc R . .
C24 C 0.6672(4) -0.0115(3) 0.4840(3) 0.0296(10) Uani 1 1 d . . .
H24A H 0.7184 0.0365 0.4696 0.035 Uiso 1 1 calc R . .
H24B H 0.6035 0.0135 0.4876 0.035 Uiso 1 1 calc R . .
C25 C 0.5330(3) 0.3800(3) 0.6565(3) 0.0188(8) Uani 1 1 d . . .
C26 C 0.5348(3) 0.3749(3) 0.7472(3) 0.0242(9) Uani 1 1 d . . .
H26 H 0.5954 0.3640 0.7848 0.029 Uiso 1 1 calc R . .
C27 C 0.4486(4) 0.3854(3) 0.7833(3) 0.0318(10) Uani 1 1 d . . .
H27 H 0.4508 0.3824 0.8456 0.038 Uiso 1 1 calc R . .
C28 C 0.3595(3) 0.4003(3) 0.7284(3) 0.0270(10) Uani 1 1 d . . .
H28 H 0.3006 0.4079 0.7530 0.032 Uiso 1 1 calc R . .
C29 C 0.3570(3) 0.4040(3) 0.6376(3) 0.0261(10) Uani 1 1 d . . .
H29 H 0.2957 0.4134 0.5996 0.031 Uiso 1 1 calc R . .
C30 C 0.4433(3) 0.3939(3) 0.6013(3) 0.0223(9) Uani 1 1 d . . .
H30 H 0.4408 0.3965 0.5389 0.027 Uiso 1 1 calc R . .
C31 C 0.6003(3) 0.3175(3) 0.4875(3) 0.0188(8) Uani 1 1 d . . .
C32 C 0.6073(3) 0.3710(3) 0.4245(3) 0.0221(9) Uani 1 1 d . . .
H32 H 0.6385 0.4390 0.4481 0.027 Uiso 1 1 calc R . .
C33 C 0.5684(3) 0.3249(3) 0.3266(3) 0.0280(10) Uani 1 1 d . . .
H33 H 0.5738 0.3617 0.2838 0.034 Uiso 1 1 calc R . .
C34 C 0.5223(3) 0.2263(3) 0.2917(3) 0.0288(10) Uani 1 1 d . . .
H34 H 0.4956 0.1955 0.2251 0.035 Uiso 1 1 calc R . .
C35 C 0.5147(3) 0.1722(3) 0.3538(3) 0.0290(10) Uani 1 1 d . . .
H35 H 0.4824 0.1044 0.3297 0.035 Uiso 1 1 calc R . .
C36 C 0.5543(3) 0.2170(3) 0.4510(3) 0.0233(9) Uani 1 1 d . . .
H36 H 0.5502 0.1795 0.4933 0.028 Uiso 1 1 calc R . .
C37 C 0.7165(3) 0.4965(3) 0.6310(3) 0.0187(8) Uani 1 1 d . . .
C38 C 0.6674(3) 0.5734(3) 0.6448(3) 0.0244(9) Uani 1 1 d . . .
H38 H 0.5964 0.5622 0.6489 0.029 Uiso 1 1 calc R . .
C39 C 0.7218(3) 0.6662(3) 0.6526(3) 0.0275(10) Uani 1 1 d . . .
H39 H 0.6877 0.7180 0.6614 0.033 Uiso 1 1 calc R . .
C40 C 0.8251(3) 0.6833(3) 0.6477(3) 0.0275(10) Uani 1 1 d . . .
H40 H 0.8620 0.7470 0.6530 0.033 Uiso 1 1 calc R . .
C41 C 0.8749(3) 0.6084(3) 0.6351(3) 0.0262(9) Uani 1 1 d . . .
H41 H 0.9459 0.6205 0.6312 0.031 Uiso 1 1 calc R . .
C42 C 0.8223(3) 0.5158(3) 0.6280(3) 0.0226(9) Uani 1 1 d . . .
H42 H 0.8579 0.4650 0.6211 0.027 Uiso 1 1 calc R . .
C43 C 0.9085(3) 0.1987(3) 0.5306(3) 0.0186(8) Uani 1 1 d . . .
C44 C 0.8328(3) 0.2216(3) 0.4663(3) 0.0249(9) Uani 1 1 d . . .
H44 H 0.8008 0.2726 0.4891 0.030 Uiso 1 1 calc R . .
C45 C 0.8035(3) 0.1714(3) 0.3700(3) 0.0276(10) Uani 1 1 d . . .
H45 H 0.7532 0.1888 0.3270 0.033 Uiso 1 1 calc R . .
C46 C 0.8480(3) 0.0959(3) 0.3368(3) 0.0289(10) Uani 1 1 d . . .
H46 H 0.8270 0.0601 0.2711 0.035 Uiso 1 1 calc R . .
C47 C 0.9227(3) 0.0724(3) 0.3990(3) 0.0291(10) Uani 1 1 d . . .
H47 H 0.9533 0.0205 0.3758 0.035 Uiso 1 1 calc R . .
C48 C 0.9537(3) 0.1237(3) 0.4951(3) 0.0250(9) Uani 1 1 d . . .
H48 H 1.0062 0.1075 0.5371 0.030 Uiso 1 1 calc R . .
C49 C 1.0245(3) 0.3795(3) 0.6735(3) 0.0201(8) Uani 1 1 d . . .
C50 C 1.0650(3) 0.4413(3) 0.7671(3) 0.0238(9) Uani 1 1 d . . .
H50 H 1.0439 0.4223 0.8171 0.029 Uiso 1 1 calc R . .
C51 C 1.1356(3) 0.5302(3) 0.7871(3) 0.0294(10) Uani 1 1 d . . .
H51 H 1.1638 0.5711 0.8510 0.035 Uiso 1 1 calc R . .
C52 C 1.1652(3) 0.5596(3) 0.7150(3) 0.0294(10) Uani 1 1 d . . .
H52 H 1.2140 0.6205 0.7292 0.035 Uiso 1 1 calc R . .
C53 C 1.1238(3) 0.5005(3) 0.6217(3) 0.0278(10) Uani 1 1 d . . .
H53 H 1.1423 0.5215 0.5717 0.033 Uiso 1 1 calc R . .
C54 C 1.0547(3) 0.4098(3) 0.6013(3) 0.0237(9) Uani 1 1 d . . .
H54 H 1.0281 0.3684 0.5375 0.028 Uiso 1 1 calc R . .
C55 C 1.0165(3) 0.2073(3) 0.7229(3) 0.0187(8) Uani 1 1 d . . .
C56 C 0.9760(3) 0.1622(3) 0.7824(3) 0.0246(9) Uani 1 1 d . . .
H56 H 0.9048 0.1587 0.7844 0.029 Uiso 1 1 calc R . .
C57 C 1.0391(4) 0.1222(3) 0.8388(3) 0.0296(10) Uani 1 1 d . . .
H57 H 1.0110 0.0918 0.8797 0.036 Uiso 1 1 calc R . .
C58 C 1.1425(3) 0.1263(3) 0.8362(3) 0.0269(10) Uani 1 1 d . . .
H58 H 1.1854 0.0989 0.8752 0.032 Uiso 1 1 calc R . .
C59 C 1.1834(3) 0.1702(3) 0.7768(3) 0.0250(9) Uani 1 1 d . . .
H59 H 1.2544 0.1724 0.7744 0.030 Uiso 1 1 calc R . .
C60 C 1.1215(3) 0.2112(3) 0.7206(3) 0.0211(9) Uani 1 1 d . . .
H60 H 1.1503 0.2420 0.6803 0.025 Uiso 1 1 calc R . .
Ag1 Ag 0.71543(3) 0.20190(2) 0.84886(2) 0.02761(10) Uani 1 1 d . . .
Ag2 Ag 0.76480(2) 0.28337(2) 0.69532(2) 0.02290(10) Uani 1 1 d . . .
N1 N 0.4800(3) 0.1374(3) 0.8634(3) 0.0445(11) Uani 1 1 d . . .
N2 N 0.6358(3) 0.3171(2) 0.9432(2) 0.0201(7) Uani 1 1 d . . .
N3 N 0.6845(3) 0.4154(2) 0.9717(2) 0.0221(7) Uani 1 1 d . . .
N4 N 0.8012(3) 0.5362(3) 0.9545(3) 0.0408(11) Uani 1 1 d . . .
N5 N 0.7650(3) 0.1498(3) 0.9999(3) 0.0343(9) Uani 1 1 d . . .
N6 N 0.7534(3) 0.0481(2) 0.8189(2) 0.0245(8) Uani 1 1 d . . .
N7 N 0.7437(3) -0.0092(2) 0.7296(3) 0.0267(8) Uani 1 1 d . . .
N8 N 0.7143(3) -0.0247(3) 0.5743(3) 0.0366(10) Uani 1 1 d . . .
P1 P 0.65128(8) 0.37093(7) 0.61665(7) 0.0169(2) Uani 1 1 d . . .
P2 P 0.93247(8) 0.26444(7) 0.65538(7) 0.0174(2) Uani 1 1 d . . .
S1 S 0.83815(8) 0.36316(7) 0.88498(7) 0.0223(2) Uani 1 1 d . . .
S2 S 0.62956(8) 0.11065(7) 0.66588(7) 0.0221(2) Uani 1 1 d . . .
O1 O 0.8357(3) 0.7253(3) 0.9401(3) 0.0491(10) Uani 1 1 d . . .
O2 O 0.7216(3) -0.1534(2) 0.4031(2) 0.0372(8) Uani 1 1 d . . .

loop_
_atom_site_aniso_label
_atom_site_aniso_U_11
_atom_site_aniso_U_22
_atom_site_aniso_U_33
_atom_site_aniso_U_23
_atom_site_aniso_U_13
_atom_site_aniso_U_12
C1 0.026(2) 0.023(2) 0.037(3) -0.004(2) 0.003(2) -0.0006(19)
C2 0.025(2) 0.031(3) 0.048(3) 0.012(2) 0.005(2) 0.000(2)
C3 0.027(2) 0.045(3) 0.043(3) 0.021(2) 0.013(2) 0.008(2)
C4 0.0156(18) 0.018(2) 0.0112(18) 0.0038(15) 0.0044(15) 0.0004(16)
C5 0.017(2) 0.025(2) 0.026(2) 0.0053(18) 0.0025(17) 0.0076(17)
C6 0.020(2) 0.025(2) 0.022(2) 0.0070(18) 0.0037(17) 0.0078(17)
C7 0.030(2) 0.031(2) 0.030(2) 0.004(2) 0.016(2) 0.008(2)
C8 0.026(2) 0.021(2) 0.018(2) 0.0062(17) 0.0027(17) 0.0067(18)
C9 0.066(4) 0.021(3) 0.087(4) 0.013(3) 0.052(3) 0.017(3)
C10 0.039(3) 0.031(3) 0.061(4) 0.003(3) 0.006(3) 0.014(2)
C11 0.059(4) 0.045(3) 0.060(4) 0.031(3) 0.030(3) 0.017(3)
C12 0.026(2) 0.023(2) 0.039(3) 0.009(2) 0.006(2) 0.0017(19)
C13 0.035(3) 0.025(2) 0.042(3) 0.008(2) 0.001(2) 0.010(2)
C14 0.038(3) 0.033(3) 0.034(3) 0.009(2) 0.008(2) 0.006(2)
C15 0.033(3) 0.049(3) 0.038(3) 0.014(2) 0.004(2) 0.016(2)
C16 0.033(2) 0.041(3) 0.027(2) 0.013(2) 0.005(2) 0.019(2)
C17 0.025(2) 0.024(2) 0.032(2) 0.0143(19) 0.0097(19) 0.0044(18)
C18 0.030(2) 0.026(2) 0.030(2) 0.0126(19) 0.0097(19) 0.0096(19)
C19 0.055(3) 0.032(3) 0.038(3) 0.015(2) 0.013(2) 0.024(2)
C20 0.027(2) 0.018(2) 0.031(2) 0.0068(18) 0.0053(19) 0.0030(18)
C21 0.044(3) 0.046(3) 0.028(3) 0.008(2) 0.007(2) 0.028(2)
C22 0.040(3) 0.033(3) 0.034(3) 0.012(2) 0.015(2) 0.013(2)
C23 0.031(2) 0.041(3) 0.028(2) 0.006(2) 0.010(2) 0.012(2)
C24 0.034(2) 0.033(3) 0.023(2) 0.0101(19) 0.0064(19) 0.014(2)
C25 0.021(2) 0.0141(19) 0.021(2) 0.0037(16) 0.0059(17) 0.0044(16)
C26 0.022(2) 0.029(2) 0.020(2) 0.0072(18) 0.0025(17) 0.0107(18)
C27 0.037(3) 0.036(3) 0.027(2) 0.009(2) 0.017(2) 0.011(2)
C28 0.024(2) 0.020(2) 0.041(3) 0.0083(19) 0.017(2) 0.0071(18)
C29 0.016(2) 0.023(2) 0.038(3) 0.0100(19) 0.0033(18) 0.0046(17)
C30 0.020(2) 0.027(2) 0.022(2) 0.0104(18) 0.0039(17) 0.0088(18)
C31 0.0128(18) 0.023(2) 0.022(2) 0.0067(17) 0.0061(16) 0.0076(16)
C32 0.021(2) 0.026(2) 0.024(2) 0.0100(18) 0.0086(17) 0.0100(18)
C33 0.029(2) 0.038(3) 0.021(2) 0.014(2) 0.0059(19) 0.012(2)
C34 0.019(2) 0.040(3) 0.022(2) 0.003(2) 0.0030(18) 0.0049(19)
C35 0.024(2) 0.024(2) 0.032(2) 0.0008(19) 0.0085(19) -0.0005(18)
C36 0.026(2) 0.022(2) 0.025(2) 0.0091(18) 0.0093(18) 0.0061(18)
C37 0.020(2) 0.020(2) 0.0170(19) 0.0058(16) 0.0040(16) 0.0063(16)
C38 0.022(2) 0.023(2) 0.025(2) 0.0040(18) 0.0006(18) 0.0092(18)
C39 0.031(2) 0.021(2) 0.030(2) 0.0095(18) 0.0019(19) 0.0111(19)
C40 0.031(2) 0.019(2) 0.027(2) 0.0087(18) 0.0016(19) -0.0009(19)
C41 0.021(2) 0.030(2) 0.026(2) 0.0093(19) 0.0061(18) 0.0008(18)
C42 0.022(2) 0.023(2) 0.024(2) 0.0082(18) 0.0041(17) 0.0079(17)
C43 0.0130(18) 0.017(2) 0.025(2) 0.0043(17) 0.0073(16) 0.0020(16)
C44 0.025(2) 0.025(2) 0.026(2) 0.0078(18) 0.0074(18) 0.0100(18)
C45 0.027(2) 0.034(2) 0.024(2) 0.0116(19) 0.0042(19) 0.010(2)
C46 0.029(2) 0.031(2) 0.020(2) 0.0014(19) 0.0023(19) 0.006(2)
C47 0.033(2) 0.023(2) 0.029(2) -0.0004(19) 0.007(2) 0.014(2)
C48 0.025(2) 0.026(2) 0.024(2) 0.0057(18) 0.0058(18) 0.0127(18)
C49 0.0132(18) 0.021(2) 0.026(2) 0.0063(17) 0.0044(16) 0.0072(16)
C50 0.026(2) 0.022(2) 0.023(2) 0.0057(18) 0.0066(18) 0.0065(18)
C51 0.027(2) 0.027(2) 0.032(2) 0.0058(19) 0.008(2) 0.0053(19)
C52 0.024(2) 0.019(2) 0.044(3) 0.008(2) 0.013(2) 0.0015(18)
C53 0.026(2) 0.029(2) 0.035(3) 0.015(2) 0.015(2) 0.0083(19)
C54 0.023(2) 0.025(2) 0.028(2) 0.0083(18) 0.0111(18) 0.0111(18)
C55 0.018(2) 0.0144(19) 0.020(2) 0.0022(16) 0.0035(16) 0.0033(16)
C56 0.020(2) 0.021(2) 0.033(2) 0.0097(19) 0.0075(18) 0.0038(17)
C57 0.033(2) 0.030(2) 0.032(2) 0.017(2) 0.010(2) 0.011(2)
C58 0.028(2) 0.024(2) 0.026(2) 0.0057(18) 0.0018(19) 0.0124(19)
C59 0.021(2) 0.026(2) 0.024(2) 0.0011(18) 0.0024(17) 0.0101(18)
C60 0.0164(19) 0.022(2) 0.024(2) 0.0040(17) 0.0063(17) 0.0056(17)
Ag1 0.0353(2) 0.02032(18) 0.02902(19) 0.00601(14) 0.01274(15) 0.00898(14)
Ag2 0.01942(16) 0.03050(19) 0.02849(18) 0.01711(14) 0.01040(13) 0.01377(13)
N1 0.037(2) 0.050(3) 0.039(2) 0.004(2) 0.005(2) 0.011(2)
N2 0.0217(17) 0.0214(18) 0.0180(17) 0.0075(14) 0.0036(14) 0.0070(14)
N3 0.0293(19) 0.0139(17) 0.0224(18) 0.0037(14) 0.0080(15) 0.0054(15)
N4 0.049(3) 0.020(2) 0.067(3) 0.014(2) 0.038(2) 0.0120(18)
N5 0.035(2) 0.022(2) 0.039(2) 0.0076(17) 0.0006(18) 0.0067(17)
N6 0.0262(19) 0.0212(18) 0.0268(19) 0.0089(15) 0.0067(16) 0.0055(15)
N7 0.031(2) 0.0219(19) 0.026(2) 0.0061(16) 0.0069(16) 0.0076(16)
N8 0.051(3) 0.038(2) 0.022(2) 0.0053(17) 0.0059(18) 0.027(2)
P1 0.0169(5) 0.0176(5) 0.0179(5) 0.0068(4) 0.0038(4) 0.0077(4)
P2 0.0153(5) 0.0173(5) 0.0207(5) 0.0060(4) 0.0057(4) 0.0059(4)
S1 0.0201(5) 0.0208(5) 0.0242(5) 0.0041(4) 0.0043(4) 0.0069(4)
S2 0.0229(5) 0.0200(5) 0.0226(5) 0.0051(4) 0.0061(4) 0.0055(4)
O1 0.060(2) 0.037(2) 0.068(3) 0.0298(19) 0.026(2) 0.0229(18)
O2 0.0385(18) 0.043(2) 0.0291(18) 0.0032(15) 0.0115(15) 0.0162(16)

loop_
_atom_type_symbol
_atom_type_description
_atom_type_scat_dispersion_real
_atom_type_scat_dispersion_imag
_atom_type_scat_source
C C 0.0033 0.0016 'International Tables Vol C Tables 4.2.6.8 and 6.1.1.4'
H H 0.0000 0.0000 'International Tables Vol C Tables 4.2.6.8 and 6.1.1.4'
Ag Ag -0.8971 1.1015 'International Tables Vol C Tables 4.2.6.8 and 6.1.1.4'
N N 0.0061 0.0033 'International Tables Vol C Tables 4.2.6.8 and 6.1.1.4'
O O 0.0106 0.0060 'International Tables Vol C Tables 4.2.6.8 and 6.1.1.4'
P P 0.1023 0.0942 'International Tables Vol C Tables 4.2.6.8 and 6.1.1.4'
S S 0.1246 0.1234 'International Tables Vol C Tables 4.2.6.8 and 6.1.1.4'

loop_
_geom_angle_atom_site_label_1
_geom_angle_atom_site_label_2
_geom_angle_atom_site_label_3
_geom_angle
_geom_angle_site_symmetry_1
_geom_angle_site_symmetry_3
_geom_angle_publ_flag
C2 C1 N1 120.0(4) . . ?
C2 C1 H1 120.0 . . ?
N1 C1 H1 120.0 . . ?
C1 C2 C3 118.1(5) . . ?
C1 C2 H2 121.0 . . ?
C3 C2 H2 121.0 . . ?
C4 C3 C2 123.8(5) . . ?
C4 C3 H3 118.1 . . ?
C2 C3 H3 118.1 . . ?
C3 C4 C5 118.5(4) . . ?
C3 C4 H4 120.7 . . ?
C5 C4 H4 120.7 . . ?
C4 C5 N1 122.0(4) . . ?
C4 C5 C6 117.3(4) . . ?
N1 C5 C6 120.7(4) . . ?
N2 C6 C5 117.3(4) . . ?
N2 C6 C7 123.3(4) . . ?
C5 C6 C7 119.4(4) . . ?
C6 C7 H7A 109.5 . . ?
C6 C7 H7C 109.5 . . ?
H7A C7 H7C 109.5 . . ?
C6 C7 H7B 109.5 . . ?
H7A C7 H7B 109.5 . . ?
H7C C7 H7B 109.5 . . ?
N3 C8 N4 114.3(4) . . ?
N3 C8 S1 128.5(3) . . ?
N4 C8 S1 117.2(3) . . ?
N4 C9 C10 109.5(5) . . ?
N4 C9 H9A 109.8 . . ?
C10 C9 H9A 109.8 . . ?
N4 C9 H9B 109.8 . . ?
C10 C9 H9B 109.8 . . ?
H9A C9 H9B 108.2 . . ?
O1 C10 C9 112.9(4) . . ?
O1 C10 H10A 109.0 . . ?
C9 C10 H10A 109.0 . . ?
O1 C10 H10B 109.0 . . ?
C9 C10 H10B 109.0 . . ?
H10A C10 H10B 107.8 . . ?
O1 C11 C12 112.1(4) . . ?
O1 C11 H11A 109.2 . . ?
C12 C11 H11A 109.2 . . ?
O1 C11 H11B 109.2 . . ?
C12 C11 H11B 109.2 . . ?
H11A C11 H11B 107.9 . . ?
N4 C12 C11 109.5(4) . . ?
N4 C12 H12A 109.8 . . ?
C11 C12 H12A 109.8 . . ?
N4 C12 H12B 109.8 . . ?
C11 C12 H12B 109.8 . . ?
H12A C12 H12B 108.2 . . ?
N5 C13 C14 124.1(5) . . ?
N5 C13 H13 117.9 . . ?
C14 C13 H13 117.9 . . ?
C15 C14 C13 117.2(5) . . ?
C15 C14 H14 121.4 . . ?
C13 C14 H14 121.4 . . ?
C14 C15 C16 120.0(5) . . ?
C14 C15 H15 120.0 . . ?
C16 C15 H15 120.0 . . ?
C15 C16 C17 119.7(5) . . ?
C15 C16 H16 120.2 . . ?
C17 C16 H16 120.2 . . ?
N5 C17 C16 121.8(4) . . ?
N5 C17 C18 117.0(4) . . ?
C16 C17 C18 121.1(4) . . ?
N6 C18 C17 116.3(4) . . ?
N6 C18 C19 122.8(4) . . ?
C17 C18 C19 120.8(4) . . ?
C18 C19 H19A 109.5 . . ?
C18 C19 H19B 109.5 . . ?
H19A C19 H19B 109.5 . . ?
C18 C19 H19C 109.5 . . ?
H19A C19 H19C 109.5 . . ?
H19B C19 H19C 109.5 . . ?
N7 C20 N8 114.1(4) . . ?
N7 C20 S2 127.0(4) . . ?
N8 C20 S2 118.9(3) . . ?
N8 C21 C22 109.8(4) . . ?
N8 C21 H21A 109.7 . . ?
C22 C21 H21A 109.7 . . ?
N8 C21 H21B 109.7 . . ?
C22 C21 H21B 109.7 . . ?
H21A C21 H21B 108.2 . . ?
O2 C22 C21 110.1(4) . . ?
O2 C22 H22A 109.6 . . ?
C21 C22 H22A 109.6 . . ?
O2 C22 H22B 109.6 . . ?
C21 C22 H22B 109.6 . . ?
H22A C22 H22B 108.2 . . ?
O2 C23 C24 113.7(4) . . ?
O2 C23 H23A 108.8 . . ?
C24 C23 H23A 108.8 . . ?
O2 C23 H23B 108.8 . . ?
C24 C23 H23B 108.8 . . ?
H23A C23 H23B 107.7 . . ?
N8 C24 C23 109.0(4) . . ?
N8 C24 H24A 109.9 . . ?
C23 C24 H24A 109.9 . . ?
N8 C24 H24B 109.9 . . ?
C23 C24 H24B 109.9 . . ?
H24A C24 H24B 108.3 . . ?
C30 C25 C26 119.3(4) . . ?
C30 C25 P1 122.9(3) . . ?
C26 C25 P1 117.8(3) . . ?
C27 C26 C25 120.5(4) . . ?
C27 C26 H26 119.7 . . ?
C25 C26 H26 119.7 . . ?
C28 C27 C26 120.0(4) . . ?
C28 C27 H27 120.0 . . ?
C26 C27 H27 120.0 . . ?
C29 C28 C27 119.5(4) . . ?
C29 C28 H28 120.2 . . ?
C27 C28 H28 120.2 . . ?
C28 C29 C30 120.7(4) . . ?
C28 C29 H29 119.7 . . ?
C30 C29 H29 119.7 . . ?
C25 C30 C29 119.9(4) . . ?
C25 C30 H30 120.0 . . ?
C29 C30 H30 120.0 . . ?
C32 C31 C36 119.0(4) . . ?
C32 C31 P1 123.3(3) . . ?
C36 C31 P1 117.8(3) . . ?
C31 C32 C33 120.1(4) . . ?
C31 C32 H32 119.9 . . ?
C33 C32 H32 119.9 . . ?
C34 C33 C32 120.3(4) . . ?
C34 C33 H33 119.8 . . ?
C32 C33 H33 119.8 . . ?
C33 C34 C35 120.1(4) . . ?
C33 C34 H34 119.9 . . ?
C35 C34 H34 119.9 . . ?
C34 C35 C36 120.0(4) . . ?
C34 C35 H35 120.0 . . ?
C36 C35 H35 120.0 . . ?
C35 C36 C31 120.5(4) . . ?
C35 C36 H36 119.8 . . ?
C31 C36 H36 119.8 . . ?
C38 C37 C42 118.6(4) . . ?
C38 C37 P1 124.0(3) . . ?
C42 C37 P1 117.4(3) . . ?
C39 C38 C37 120.2(4) . . ?
C39 C38 H38 119.9 . . ?
C37 C38 H38 119.9 . . ?
C40 C39 C38 120.3(4) . . ?
C40 C39 H39 119.9 . . ?
C38 C39 H39 119.9 . . ?
C39 C40 C41 120.1(4) . . ?
C39 C40 H40 120.0 . . ?
C41 C40 H40 120.0 . . ?
C40 C41 C42 120.5(4) . . ?
C40 C41 H41 119.8 . . ?
C42 C41 H41 119.8 . . ?
C41 C42 C37 120.2(4) . . ?
C41 C42 H42 119.9 . . ?
C37 C42 H42 119.9 . . ?
C48 C43 C44 118.1(4) . . ?
C48 C43 P2 125.2(3) . . ?
C44 C43 P2 116.5(3) . . ?
C45 C44 C43 121.2(4) . . ?
C45 C44 H44 119.4 . . ?
C43 C44 H44 119.4 . . ?
C46 C45 C44 119.6(4) . . ?
C46 C45 H45 120.2 . . ?
C44 C45 H45 120.2 . . ?
C47 C46 C45 120.0(4) . . ?
C47 C46 H46 120.0 . . ?
C45 C46 H46 120.0 . . ?
C46 C47 C48 120.5(4) . . ?
C46 C47 H47 119.7 . . ?
C48 C47 H47 119.7 . . ?
C47 C48 C43 120.5(4) . . ?
C47 C48 H48 119.7 . . ?
C43 C48 H48 119.7 . . ?
C54 C49 C50 118.8(4) . . ?
C54 C49 P2 124.6(3) . . ?
C50 C49 P2 116.6(3) . . ?
C51 C50 C49 120.3(4) . . ?
C51 C50 H50 119.8 . . ?
C49 C50 H50 119.8 . . ?
C52 C51 C50 120.5(4) . . ?
C52 C51 H51 119.8 . . ?
C50 C51 H51 119.8 . . ?
C51 C52 C53 120.0(4) . . ?
C51 C52 H52 120.0 . . ?
C53 C52 H52 120.0 . . ?
C52 C53 C54 119.8(4) . . ?
C52 C53 H53 120.1 . . ?
C54 C53 H53 120.1 . . ?
C49 C54 C53 120.6(4) . . ?
C49 C54 H54 119.7 . . ?
C53 C54 H54 119.7 . . ?
C56 C55 C60 119.0(4) . . ?
C56 C55 P2 118.4(3) . . ?
C60 C55 P2 122.5(3) . . ?
C57 C56 C55 120.2(4) . . ?
C57 C56 H56 119.9 . . ?
C55 C56 H56 119.9 . . ?
C58 C57 C56 120.4(4) . . ?
C58 C57 H57 119.8 . . ?
C56 C57 H57 119.8 . . ?
C59 C58 C57 119.9(4) . . ?
C59 C58 H58 120.0 . . ?
C57 C58 H58 120.0 . . ?
C58 C59 C60 120.3(4) . . ?
C58 C59 H59 119.9 . . ?
C60 C59 H59 119.9 . . ?
C59 C60 C55 120.1(4) . . ?
C59 C60 H60 120.0 . . ?
C55 C60 H60 120.0 . . ?
N6 Ag1 N2 146.12(12) . . ?
N6 Ag1 S1 128.39(12) . . ?
N2 Ag1 S1 75.61(12) . . ?
N6 Ag1 N5 66.48(13) . . ?
N2 Ag1 N5 85.39(14) . . ?
S1 Ag1 N5 105.31(11) . . ?
N6 Ag1 S2 73.46(10) . . ?
N2 Ag1 S2 122.34(9) . . ?
S1 Ag1 S2 114.43(6) . . ?
N5 Ag1 S2 135.57(12) . . ?
N6 Ag1 Ag2 106.96(11) . . ?
N2 Ag1 Ag2 106.49(12) . . ?
S1 Ag1 Ag2 57.66(6) . . ?
N5 Ag1 Ag2 154.00(10) . . ?
S2 Ag1 Ag2 56.78(9) . . ?
N6 Ag1 N1 97.98(13) . . ?
N2 Ag1 N1 58.75(13) . . ?
S1 Ag1 N1 132.83(9) . . ?
N5 Ag1 N1 83.59(13) . . ?
S2 Ag1 N1 83.67(10) . . ?
Ag2 Ag1 N1 122.39(9) . . ?
P1 Ag2 P2 120.75(6) . . ?
P1 Ag2 S1 114.31(8) . . ?
P2 Ag2 S1 99.76(6) . . ?
P1 Ag2 S2 102.99(10) . . ?
P2 Ag2 S2 112.64(8) . . ?
S1 Ag2 S2 105.85(6) . . ?
P1 Ag2 Ag1 122.99(6) . . ?
P2 Ag2 Ag1 116.20(4) . . ?
S1 Ag2 Ag1 51.21(8) . . ?
S2 Ag2 Ag1 54.66(6) . . ?
C1 N1 C5 117.6(4) . . ?
C1 N1 Ag1 126.3(3) . . ?
C5 N1 Ag1 93.8(3) . . ?
C6 N2 N3 112.9(3) . . ?
C6 N2 Ag1 126.4(3) . . ?
N3 N2 Ag1 118.4(2) . . ?
C8 N3 N2 115.9(3) . . ?
C8 N4 C12 125.5(4) . . ?
C8 N4 C9 121.8(4) . . ?
C12 N4 C9 111.9(4) . . ?
C13 N5 C17 117.2(4) . . ?
C13 N5 Ag1 122.7(3) . . ?
C17 N5 Ag1 110.3(3) . . ?
C18 N6 N7 114.8(4) . . ?
C18 N6 Ag1 122.8(3) . . ?
N7 N6 Ag1 122.4(3) . . ?
C20 N7 N6 116.1(4) . . ?
C20 N8 C24 125.4(4) . . ?
C20 N8 C21 120.3(4) . . ?
C24 N8 C21 112.8(4) . . ?
C25 P1 C37 104.46(19) . . ?
C25 P1 C31 103.72(18) . . ?
C37 P1 C31 102.92(18) . . ?
C25 P1 Ag2 114.74(14) . . ?
C37 P1 Ag2 114.61(15) . . ?
C31 P1 Ag2 114.93(14) . . ?
C43 P2 C55 107.2(2) . . ?
C43 P2 C49 104.56(19) . . ?
C55 P2 C49 101.1(2) . . ?
C43 P2 Ag2 111.21(13) . . ?
C55 P2 Ag2 118.00(14) . . ?
C49 P2 Ag2 113.59(15) . . ?
C8 S1 Ag1 100.29(17) . . ?
C8 S1 Ag2 116.29(14) . . ?
Ag1 S1 Ag2 71.13(5) . . ?
C20 S2 Ag1 95.52(16) . . ?
C20 S2 Ag2 108.20(18) . . ?
Ag1 S2 Ag2 68.56(6) . . ?
C10 O1 C11 109.9(4) . . ?
C23 O2 C22 109.7(4) . . ?

loop_
_geom_bond_atom_site_label_1
_geom_bond_atom_site_label_2
_geom_bond_distance
_geom_bond_site_symmetry_2
_geom_bond_publ_flag
C1 C2 1.362(7) . ?
C1 N1 1.398(6) . ?
C1 H1 0.9500 . ?
C2 C3 1.384(7) . ?
C2 H2 0.9500 . ?
C3 C4 1.321(6) . ?
C3 H3 0.9500 . ?
C4 C5 1.340(6) . ?
C4 H4 0.9500 . ?
C5 N1 1.400(6) . ?
C5 C6 1.473(6) . ?
C6 N2 1.300(5) . ?
C6 C7 1.500(6) . ?
C7 H7A 0.9800 . ?
C7 H7C 0.9800 . ?
C7 H7B 0.9800 . ?
C8 N3 1.318(5) . ?
C8 N4 1.359(6) . ?
C8 S1 1.752(4) . ?
C9 N4 1.465(6) . ?
C9 C10 1.480(8) . ?
C9 H9A 0.9900 . ?
C9 H9B 0.9900 . ?
C10 O1 1.390(6) . ?
C10 H10A 0.9900 . ?
C10 H10B 0.9900 . ?
C11 O1 1.414(7) . ?
C11 C12 1.494(7) . ?
C11 H11A 0.9900 . ?
C11 H11B 0.9900 . ?
C12 N4 1.448(6) . ?
C12 H12A 0.9900 . ?
C12 H12B 0.9900 . ?
C13 N5 1.341(6) . ?
C13 C14 1.377(7) . ?
C13 H13 0.9500 . ?
C14 C15 1.366(7) . ?
C14 H14 0.9500 . ?
C15 C16 1.366(7) . ?
C15 H15 0.9500 . ?
C16 C17 1.371(6) . ?
C16 H16 0.9500 . ?
C17 N5 1.341(6) . ?
C17 C18 1.473(6) . ?
C18 N6 1.302(6) . ?
C18 C19 1.501(7) . ?
C19 H19A 0.9800 . ?
C19 H19B 0.9800 . ?
C19 H19C 0.9800 . ?
C20 N7 1.318(6) . ?
C20 N8 1.356(6) . ?
C20 S2 1.750(5) . ?
C21 N8 1.472(6) . ?
C21 C22 1.493(7) . ?
C21 H21A 0.9900 . ?
C21 H21B 0.9900 . ?
C22 O2 1.420(6) . ?
C22 H22A 0.9900 . ?
C22 H22B 0.9900 . ?
C23 O2 1.410(6) . ?
C23 C24 1.506(6) . ?
C23 H23A 0.9900 . ?
C23 H23B 0.9900 . ?
C24 N8 1.455(6) . ?
C24 H24A 0.9900 . ?
C24 H24B 0.9900 . ?
C25 C30 1.388(6) . ?
C25 C26 1.390(6) . ?
C25 P1 1.818(4) . ?
C26 C27 1.388(6) . ?
C26 H26 0.9500 . ?
C27 C28 1.387(6) . ?
C27 H27 0.9500 . ?
C28 C29 1.383(6) . ?
C28 H28 0.9500 . ?
C29 C30 1.390(6) . ?
C29 H29 0.9500 . ?
C30 H30 0.9500 . ?
C31 C32 1.392(6) . ?
C31 C36 1.404(6) . ?
C31 P1 1.831(5) . ?
C32 C33 1.398(6) . ?
C32 H32 0.9500 . ?
C33 C34 1.380(7) . ?
C33 H33 0.9500 . ?
C34 C35 1.387(7) . ?
C34 H34 0.9500 . ?
C35 C36 1.387(6) . ?
C35 H35 0.9500 . ?
C36 H36 0.9500 . ?
C37 C38 1.397(6) . ?
C37 C42 1.401(6) . ?
C37 P1 1.830(5) . ?
C38 C39 1.387(6) . ?
C38 H38 0.9500 . ?
C39 C40 1.377(6) . ?
C39 H39 0.9500 . ?
C40 C41 1.377(6) . ?
C40 H40 0.9500 . ?
C41 C42 1.380(6) . ?
C41 H41 0.9500 . ?
C42 H42 0.9500 . ?
C43 C48 1.390(6) . ?
C43 C44 1.399(6) . ?
C43 P2 1.815(5) . ?
C44 C45 1.386(6) . ?
C44 H44 0.9500 . ?
C45 C46 1.382(6) . ?
C45 H45 0.9500 . ?
C46 C47 1.377(6) . ?
C46 H46 0.9500 . ?
C47 C48 1.387(6) . ?
C47 H47 0.9500 . ?
C48 H48 0.9500 . ?
C49 C54 1.389(6) . ?
C49 C50 1.400(6) . ?
C49 P2 1.820(5) . ?
C50 C51 1.385(6) . ?
C50 H50 0.9500 . ?
C51 C52 1.379(6) . ?
C51 H51 0.9500 . ?
C52 C53 1.384(7) . ?
C52 H52 0.9500 . ?
C53 C54 1.396(6) . ?
C53 H53 0.9500 . ?
C54 H54 0.9500 . ?
C55 C56 1.389(6) . ?
C55 C60 1.401(6) . ?
C55 P2 1.818(4) . ?
C56 C57 1.383(6) . ?
C56 H56 0.9500 . ?
C57 C58 1.380(6) . ?
C57 H57 0.9500 . ?
C58 C59 1.380(6) . ?
C58 H58 0.9500 . ?
C59 C60 1.384(6) . ?
C59 H59 0.9500 . ?
C60 H60 0.9500 . ?
Ag1 N6 2.355(5) . ?
Ag1 N2 2.462(4) . ?
Ag1 S1 2.481(3) . ?
Ag1 N5 2.588(5) . ?
Ag1 S2 2.640(3) . ?
Ag1 Ag2 3.012(3) . ?
Ag1 N1 3.186(5) . ?
Ag2 P1 2.470(2) . ?
Ag2 P2 2.481(2) . ?
Ag2 S1 2.690(3) . ?
Ag2 S2 2.707(4) . ?
N2 N3 1.384(5) . ?
N6 N7 1.360(5) . ?
